data_7230548
loop_
_publ_author_name
'Bhardwaj, Rajni M.'
'Reutzel-Edens, Susan M.'
'Johnston, Blair F.'
'Florence, Alastair J.'

_publ_section_title
;
 A random forest model for predicting crystal packing of olanzapine
 solvates
;
_journal_issue 28
_journal_name_full CrystEngComm
_journal_page_first 3947
_journal_paper_doi 10.1039/C8CE00261D
_journal_volume 20
_journal_year 2018
_chemical_formula_moiety 'C17 H20 N4 S, C3 H8 O'
_chemical_formula_sum 'C20 H28 N4 O S'
_chemical_formula_weight 372.52
_chemical_name_common 'Olanzapine propan-1-ol'
_chemical_name_systematic
; 
 2-Methyl-4-(4-methylpiperazin-1-yl)-10<i>H</i>-\
thieno[2,3-<i>b</i>][1,5]benzodiazepine propan-1-ol solvate 
;
_space_group_IT_number 14
_space_group_name_Hall '-P 2ybc'
_space_group_name_H-M_alt 'P 1 21/c 1'
_symmetry_cell_setting monoclinic
_symmetry_space_group_name_Hall '-P 2ybc'
_symmetry_space_group_name_H-M 'P 1 21/c 1'
_atom_sites_solution_hydrogens geom
_atom_sites_solution_primary direct
_atom_sites_solution_secondary difmap
_audit_creation_method SHELXL-97
_audit_update_record
;
2016-05-10 deposited with the CCDC.
2018-03-14 downloaded from the CCDC.
;
_cell_angle_alpha 90.00
_cell_angle_beta 95.342(7)
_cell_angle_gamma 90.00
_cell_formula_units_Z 4
_cell_length_a 10.217(3)
_cell_length_b 13.069(4)
_cell_length_c 14.918(5)
_cell_measurement_reflns_used 4767
_cell_measurement_temperature 100(2)
_cell_measurement_theta_max 28.33
_cell_measurement_theta_min 2.00
_cell_volume 1983.3(11)
_computing_cell_refinement 'Bruker SMART'
_computing_data_collection 'Bruker SMART'
_computing_data_reduction 'Bruker SHELXTL'
_computing_molecular_graphics 'Bruker SHELXTL'
_computing_publication_material 'Bruker SHELXTL'
_computing_structure_refinement 'SHELXL-97 (Sheldrick, 1997)'
_computing_structure_solution 'SHELXS-97 (Sheldrick, 1990)'
_diffrn_ambient_temperature 100(2)
_diffrn_measured_fraction_theta_full 0.962
_diffrn_measured_fraction_theta_max 0.962
_diffrn_measurement_device_type 'CCD area detector'
_diffrn_measurement_method 'phi and omega scans'
_diffrn_radiation_monochromator graphite
_diffrn_radiation_source 'fine-focus sealed tube'
_diffrn_radiation_type MoK\a
_diffrn_radiation_wavelength 0.71073
_diffrn_reflns_av_R_equivalents 0.1002
_diffrn_reflns_av_sigmaI/netI 0.1020
_diffrn_reflns_limit_h_max 12
_diffrn_reflns_limit_h_min -13
_diffrn_reflns_limit_k_max 16
_diffrn_reflns_limit_k_min -16
_diffrn_reflns_limit_l_max 19
_diffrn_reflns_limit_l_min -19
_diffrn_reflns_number 13958
_diffrn_reflns_theta_full 28.33
_diffrn_reflns_theta_max 28.33
_diffrn_reflns_theta_min 2.00
_exptl_absorpt_coefficient_mu 0.180
_exptl_absorpt_correction_T_max 0.7454
_exptl_absorpt_correction_T_min 0.5810
_exptl_absorpt_correction_type multi-scan
_exptl_absorpt_process_details '(SADABS; Bruker, 2007)'
_exptl_crystal_colour yellow
_exptl_crystal_density_diffrn 1.248
_exptl_crystal_density_method 'not measured'
_exptl_crystal_description plate
_exptl_crystal_F_000 800
_exptl_crystal_recrystallization_method 'Re-crystallisation from solvent'
_exptl_crystal_size_max .305
_exptl_crystal_size_mid .225
_exptl_crystal_size_min .102
_refine_diff_density_max 0.303
_refine_diff_density_min -0.323
_refine_diff_density_rms 0.072
_refine_ls_extinction_method none
_refine_ls_goodness_of_fit_ref 0.928
_refine_ls_hydrogen_treatment mixed
_refine_ls_matrix_type full
_refine_ls_number_parameters 243
_refine_ls_number_reflns 4767
_refine_ls_number_restraints 0
_refine_ls_restrained_S_all 0.928
_refine_ls_R_factor_all 0.0927
_refine_ls_R_factor_gt 0.0531
_refine_ls_shift/su_max 0.003
_refine_ls_shift/su_mean 0.000
_refine_ls_structure_factor_coef Fsqd
_refine_ls_weighting_details 'calc w=1/[\s^2^(Fo^2^)+(0.0705P)^2^+0.0000P] where P=(Fo^2^+2Fc^2^)/3'
_refine_ls_weighting_scheme calc
_refine_ls_wR_factor_gt 0.1229
_refine_ls_wR_factor_ref 0.1383
_reflns_number_gt 3028
_reflns_number_total 4954
_reflns_threshold_expression >2sigma(I)
_cod_data_source_file c8ce00261d2.cif
_cod_data_source_block olanzapinepropanol
_cod_depositor_comments
;
The following automatic conversions were performed:

'_symmetry_cell_setting' value 'Monoclinic' changed to 'monoclinic'
according to
/home/data/users/saulius/crontab/automatic-downloads/rss-feeds/RSC/lib/dictionaries/cif_core.dic
dictionary named 'cif_core.dic' version 2.4.2 from 2011-04-26.

Automatic conversion script
Id: cif_fix_values 4973 2017-02-22 13:04:09Z antanas 

 Adding full bibliography for 7230548.cif.
;
_cod_original_cell_volume 1983.2(10)
_cod_original_sg_symbol_H-M P2(1)/c
_cod_database_code 7230548
_solvent_exptl_crystal_recrystallization_method 1-propanol

loop_
_symmetry_equiv_pos_as_xyz
'x, y, z'
'-x, y+1/2, -z+1/2'
'-x, -y, -z'
'x, -y-1/2, z-1/2'

loop_
_atom_site_label
_atom_site_type_symbol
_atom_site_fract_x
_atom_site_fract_y
_atom_site_fract_z
_atom_site_U_iso_or_equiv
_atom_site_adp_type
_atom_site_occupancy
_atom_site_symmetry_multiplicity
_atom_site_calc_flag
_atom_site_refinement_flags
S1 S 0.52031(6) 0.88551(4) 0.22096(3) 0.01822(15) Uani 1 1 d .
N1' N 0.56080(17) 1.16361(14) 0.44661(12) 0.0174(4) Uani 1 1 d .
N4' N 0.75127(18) 1.27557(14) 0.55935(12) 0.0193(4) Uani 1 1 d .
C2 C 0.6387(2) 0.88029(17) 0.31251(14) 0.0182(5) Uani 1 1 d .
N10 N 0.33167(18) 1.03386(15) 0.22148(12) 0.0186(4) Uani 1 1 d .
N5 N 0.34470(18) 1.13965(14) 0.39673(11) 0.0175(4) Uani 1 1 d .
C4 C 0.4644(2) 1.11041(17) 0.39433(13) 0.0161(5) Uani 1 1 d .
C2' C 0.6912(2) 1.18337(17) 0.41873(14) 0.0183(5) Uani 1 1 d .
H2'A H 0.6902 1.2475 0.3833 0.022 Uiso 1 1 calc R
H2'B H 0.7175 1.1267 0.3801 0.022 Uiso 1 1 calc R
C5A C 0.2348(2) 1.08339(16) 0.35929(14) 0.0166(5) Uani 1 1 d .
C10A C 0.4459(2) 0.99094(17) 0.26461(14) 0.0170(5) Uani 1 1 d .
C3A C 0.5089(2) 1.02124(16) 0.34533(14) 0.0158(5) Uani 1 1 d .
C6 C 0.1252(2) 1.08355(17) 0.40834(14) 0.0191(5) Uani 1 1 d .
H6A H 0.1311 1.1160 0.4656 0.023 Uiso 1 1 calc R
C6' C 0.5201(2) 1.24523(17) 0.50491(14) 0.0190(5) Uani 1 1 d .
H6'A H 0.4321 1.2296 0.5241 0.023 Uiso 1 1 calc R
H6'B H 0.5146 1.3108 0.4715 0.023 Uiso 1 1 calc R
C3 C 0.6184(2) 0.95498(17) 0.37192(14) 0.0168(5) Uani 1 1 d .
H3A H 0.6720 0.9633 0.4270 0.020 Uiso 1 1 calc R
C3' C 0.7889(2) 1.19267(17) 0.50120(15) 0.0211(5) Uani 1 1 d .
H3'A H 0.7923 1.1274 0.5351 0.025 Uiso 1 1 calc R
H3'B H 0.8776 1.2063 0.4823 0.025 Uiso 1 1 calc R
C5' C 0.6191(2) 1.25447(17) 0.58675(14) 0.0213(5) Uani 1 1 d .
H5'A H 0.5924 1.3105 0.6259 0.026 Uiso 1 1 calc R
H5'B H 0.6207 1.1900 0.6217 0.026 Uiso 1 1 calc R
C9A C 0.2235(2) 1.03598(16) 0.27447(14) 0.0168(5) Uani 1 1 d .
C9 C 0.1040(2) 0.99243(17) 0.24126(15) 0.0205(5) Uani 1 1 d .
H9A H 0.0961 0.9616 0.1833 0.025 Uiso 1 1 calc R
C2A C 0.7404(2) 0.79750(17) 0.31803(15) 0.0213(5) Uani 1 1 d .
H2AA H 0.7989 0.8057 0.3734 0.032 Uiso 1 1 calc R
H2AB H 0.7917 0.8020 0.2659 0.032 Uiso 1 1 calc R
H2AC H 0.6971 0.7306 0.3184 0.032 Uiso 1 1 calc R
C7 C 0.0079(2) 1.03777(18) 0.37599(15) 0.0220(5) Uani 1 1 d .
H7A H -0.0645 1.0368 0.4116 0.026 Uiso 1 1 calc R
C4' C 0.8454(2) 1.2842(2) 0.63957(15) 0.0278(6) Uani 1 1 d .
H4'A H 0.8187 1.3401 0.6777 0.042 Uiso 1 1 calc R
H4'B H 0.9332 1.2984 0.6212 0.042 Uiso 1 1 calc R
H4'C H 0.8472 1.2199 0.6734 0.042 Uiso 1 1 calc R
C8 C -0.0028(2) 0.99352(19) 0.29129(15) 0.0239(5) Uani 1 1 d .
H8A H -0.0837 0.9639 0.2677 0.029 Uiso 1 1 calc R
O1 O 0.73435(16) 1.45245(13) 0.45569(10) 0.0232(4) Uani 1 1 d .
C100 C 0.6896(2) 1.53165(18) 0.51051(15) 0.0230(5) Uani 1 1 d .
H10B H 0.6220 1.5035 0.5471 0.028 Uiso 1 1 calc R
H10C H 0.6475 1.5857 0.4713 0.028 Uiso 1 1 calc R
C101 C 0.7988(2) 1.5790(2) 0.57273(16) 0.0296(6) Uani 1 1 d .
H10D H 0.7606 1.6305 0.6113 0.036 Uiso 1 1 calc R
H10E H 0.8402 1.5251 0.6125 0.036 Uiso 1 1 calc R
C102 C 0.9029(3) 1.6294(2) 0.52252(19) 0.0358(7) Uani 1 1 d .
H10F H 0.9707 1.6588 0.5657 0.054 Uiso 1 1 calc R
H10G H 0.8628 1.6837 0.4839 0.054 Uiso 1 1 calc R
H10H H 0.9428 1.5783 0.4854 0.054 Uiso 1 1 calc R
H10A H 0.309(2) 1.0045(18) 0.1718(16) 0.021(6) Uiso 1 1 d .
H1A H 0.744(3) 1.399(2) 0.492(2) 0.055(10) Uiso 1 1 d .

loop_
_atom_site_aniso_label
_atom_site_aniso_U_11
_atom_site_aniso_U_22
_atom_site_aniso_U_33
_atom_site_aniso_U_23
_atom_site_aniso_U_13
_atom_site_aniso_U_12
S1 0.0210(3) 0.0191(3) 0.0149(3) -0.0030(2) 0.0031(2) 0.0002(2)
N1' 0.0147(10) 0.0187(10) 0.0189(9) -0.0050(7) 0.0020(7) -0.0003(8)
N4' 0.0216(10) 0.0180(10) 0.0173(9) -0.0006(7) -0.0034(8) -0.0023(8)
C2 0.0197(12) 0.0167(12) 0.0186(10) 0.0014(9) 0.0035(9) -0.0008(9)
N10 0.0200(10) 0.0212(11) 0.0142(9) -0.0010(8) -0.0007(8) 0.0001(8)
N5 0.0166(10) 0.0201(10) 0.0155(9) -0.0025(7) -0.0008(7) -0.0008(8)
C4 0.0186(11) 0.0164(11) 0.0131(10) 0.0007(8) 0.0003(8) 0.0000(9)
C2' 0.0181(12) 0.0175(12) 0.0192(11) -0.0007(9) 0.0012(9) 0.0005(9)
C5A 0.0193(12) 0.0133(11) 0.0167(10) 0.0013(8) -0.0010(9) 0.0003(9)
C10A 0.0204(12) 0.0150(11) 0.0160(10) 0.0001(8) 0.0038(9) 0.0010(9)
C3A 0.0166(11) 0.0155(12) 0.0155(10) -0.0004(8) 0.0023(8) -0.0017(9)
C6 0.0207(12) 0.0197(12) 0.0167(11) 0.0003(9) 0.0010(9) 0.0035(9)
C6' 0.0211(12) 0.0185(12) 0.0176(11) -0.0031(9) 0.0027(9) 0.0003(9)
C3 0.0169(11) 0.0173(11) 0.0160(10) 0.0004(8) 0.0010(8) -0.0025(9)
C3' 0.0182(12) 0.0172(12) 0.0274(12) -0.0003(9) -0.0005(9) -0.0004(9)
C5' 0.0269(13) 0.0222(13) 0.0146(11) -0.0024(9) 0.0003(9) -0.0029(10)
C9A 0.0182(11) 0.0166(11) 0.0152(10) 0.0027(8) 0.0000(8) 0.0012(9)
C9 0.0230(12) 0.0194(12) 0.0178(11) 0.0007(9) -0.0044(9) -0.0019(9)
C2A 0.0236(13) 0.0187(12) 0.0221(11) -0.0002(9) 0.0052(9) 0.0035(10)
C7 0.0167(12) 0.0264(13) 0.0228(12) 0.0016(10) 0.0023(9) 0.0037(10)
C4' 0.0286(14) 0.0306(14) 0.0225(12) 0.0016(10) -0.0075(10) -0.0055(11)
C8 0.0195(13) 0.0262(13) 0.0245(12) 0.0015(10) -0.0049(10) -0.0028(10)
O1 0.0358(10) 0.0187(9) 0.0151(8) 0.0001(7) 0.0029(7) 0.0049(7)
C100 0.0221(13) 0.0236(13) 0.0244(12) -0.0057(10) 0.0083(10) 0.0009(10)
C101 0.0342(15) 0.0316(15) 0.0225(12) -0.0029(10) 0.0001(11) -0.0051(12)
C102 0.0312(15) 0.0271(15) 0.0485(16) 0.0091(12) 0.0004(12) -0.0064(12)

loop_
_geom_angle_atom_site_label_1
_geom_angle_atom_site_label_2
_geom_angle_atom_site_label_3
_geom_angle
C10A S1 C2 91.92(10)
C4 N1' C2' 123.39(18)
C4 N1' C6' 118.34(18)
C2' N1' C6' 111.06(17)
C3' N4' C4' 110.61(18)
C3' N4' C5' 108.95(17)
C4' N4' C5' 109.64(18)
C3 C2 C2A 129.5(2)
C3 C2 S1 110.48(17)
C2A C2 S1 119.99(16)
C10A N10 C9A 114.37(17)
C4 N5 C5A 123.88(19)
N5 C4 N1' 117.64(19)
N5 C4 C3A 126.08(19)
N1' C4 C3A 116.17(19)
N1' C2' C3' 109.50(18)
C6 C5A C9A 118.1(2)
C6 C5A N5 116.07(19)
C9A C5A N5 125.6(2)
C3A C10A N10 126.3(2)
C3A C10A S1 111.99(16)
N10 C10A S1 121.61(16)
C10A C3A C3 110.93(19)
C10A C3A C4 121.64(19)
C3 C3A C4 127.43(18)
C7 C6 C5A 121.9(2)
N1' C6' C5' 109.41(18)
C2 C3 C3A 114.66(19)
N4' C3' C2' 110.56(18)
N4' C5' C6' 110.58(18)
C9 C9A C5A 119.8(2)
C9 C9A N10 119.73(19)
C5A C9A N10 120.5(2)
C8 C9 C9A 120.9(2)
C8 C7 C6 119.4(2)
C9 C8 C7 120.0(2)
O1 C100 C101 113.1(2)
C102 C101 C100 112.8(2)

loop_
_geom_bond_atom_site_label_1
_geom_bond_atom_site_label_2
_geom_bond_distance
S1 C10A 1.730(2)
S1 C2 1.739(2)
N1' C4 1.385(3)
N1' C2' 1.456(3)
N1' C6' 1.461(3)
N4' C3' 1.462(3)
N4' C4' 1.468(3)
N4' C5' 1.473(3)
C2 C3 1.347(3)
C2 C2A 1.497(3)
N10 C10A 1.397(3)
N10 C9A 1.418(3)
N5 C4 1.285(3)
N5 C5A 1.413(3)
C4 C3A 1.470(3)
C2' C3' 1.515(3)
C5A C6 1.394(3)
C5A C9A 1.404(3)
C10A C3A 1.370(3)
C3A C3 1.441(3)
C6 C7 1.386(3)
C6' C5' 1.516(3)
C9A C9 1.395(3)
C9 C8 1.378(3)
C7 C8 1.385(3)
O1 C100 1.421(3)
C100 C101 1.515(3)
C101 C102 1.508(4)
